data_7027329
loop_
_publ_author_name
'Paulo, Ant\'onio'
'Ascenso, Jos\'e'
'Domingos, \^Angela'
'Galv\~ao, Adelino'
'Santos, Isabel'

_publ_section_title
;
 Rhenium-(III) and -(V) hydride complexes with modified
 poly(pyrazolyl)borates
;
_journal_issue 8
_journal_name_full 'Journal of the Chemical Society, Dalton Transactions'
_journal_page_first 1293
_journal_paper_doi 10.1039/a901410a
_journal_year 1999
_chemical_formula_sum 'C30 H39 B N4 O P Re'
_chemical_formula_weight 699.63
_chemical_name_systematic
; 
 ? 
;
_space_group_IT_number 2
_symmetry_space_group_name_Hall '-P 1'
_symmetry_space_group_name_H-M 'P -1'
_atom_sites_solution_hydrogens geom
_atom_sites_solution_primary direct
_atom_sites_solution_secondary difmap
_audit_creation_method SHELXL
_cell_angle_alpha 107.354(7)
_cell_angle_beta 91.229(5)
_cell_angle_gamma 100.002(5)
_cell_formula_units_Z 2
_cell_length_a 9.8554(7)
_cell_length_b 11.0350(10)
_cell_length_c 14.868(2)
_cell_measurement_temperature 293(2)
_cell_volume 1515.3(3)
_computing_structure_refinement 'SHELXL-93 (Sheldrick, 1993)'
_computing_structure_solution 'SHELXS-86 (Sheldrick, 1990)'
_diffrn_ambient_temperature 293(2)
_diffrn_radiation_monochromator graphite
_diffrn_radiation_source 'fine-focus sealed tube'
_diffrn_radiation_type MoK\a
_diffrn_radiation_wavelength 0.71073
_diffrn_reflns_av_R_equivalents 0.0228
_diffrn_reflns_av_sigmaI/netI 0.0252
_diffrn_reflns_limit_h_max 12
_diffrn_reflns_limit_h_min -12
_diffrn_reflns_limit_k_max 13
_diffrn_reflns_limit_k_min -14
_diffrn_reflns_limit_l_max 18
_diffrn_reflns_limit_l_min 0
_diffrn_reflns_number 6841
_diffrn_reflns_theta_max 26.96
_diffrn_reflns_theta_min 1.97
_exptl_absorpt_coefficient_mu 4.091
_exptl_crystal_density_diffrn 1.533
_exptl_crystal_F_000 700
_refine_diff_density_max 1.065
_refine_diff_density_min -0.893
_refine_diff_density_rms 0.084
_refine_ls_extinction_method none
_refine_ls_goodness_of_fit_all 1.014
_refine_ls_goodness_of_fit_obs 0.975
_refine_ls_matrix_type full
_refine_ls_number_parameters 370
_refine_ls_number_reflns 6035
_refine_ls_number_restraints 0
_refine_ls_restrained_S_all 1.170
_refine_ls_restrained_S_obs 0.975
_refine_ls_R_factor_all 0.0485
_refine_ls_R_factor_obs 0.0286
_refine_ls_shift/esd_max -0.006
_refine_ls_shift/esd_mean 0.000
_refine_ls_structure_factor_coef Fsqd
_refine_ls_weighting_details 'w=1/[\s^2^(Fo^2^)+(0.0495P)^2^+0.6832P] where P=(Fo^2^+2Fc^2^)/3'
_refine_ls_weighting_scheme calc
_refine_ls_wR_factor_all 0.0944
_refine_ls_wR_factor_obs 0.0703
_reflns_number_observed 5316
_reflns_number_total 6579
_reflns_observed_criterion >2sigma(I)
_cod_data_source_file 901410asup1.cif
_cod_data_source_block newrehb
_cod_depositor_comments
;
The following automatic conversions were performed:

'_refine_ls_weighting_scheme' value 'calc
w=1/[\s^2^(Fo^2^)+(0.0495P)^2^+0.6832P] where P=(Fo^2^+2Fc^2^)/3' was
changed to 'calc'. New tag '_refine_ls_weighting_details' was
created. The value of the new tag was set to
'w=1/[\s^2^(Fo^2^)+(0.0495P)^2^+0.6832P] where P=(Fo^2^+2Fc^2^)/3'.

Automatic conversion script
Id: cif_fix_values 3143 2015-03-26 13:38:13Z robertas 
;
_cod_database_code 7027329

loop_
_symmetry_equiv_pos_as_xyz
'x, y, z'
'-x, -y, -z'

loop_
_atom_site_aniso_label
_atom_site_aniso_U_11
_atom_site_aniso_U_22
_atom_site_aniso_U_33
_atom_site_aniso_U_23
_atom_site_aniso_U_13
_atom_site_aniso_U_12
Re 0.04984(10) 0.05871(11) 0.04354(10) 0.01178(7) 0.00029(6) 0.00285(7)
P 0.0350(4) 0.0614(6) 0.0382(5) 0.0079(4) 0.0051(4) 0.0053(4)
N1 0.055(2) 0.064(2) 0.043(2) 0.016(2) 0.0019(14) 0.002(2)
N2 0.085(3) 0.059(2) 0.070(3) 0.024(2) -0.015(2) 0.003(2)
N11 0.066(2) 0.072(2) 0.047(2) 0.021(2) 0.009(2) 0.004(2)
N21 0.098(3) 0.067(3) 0.064(3) 0.032(2) -0.017(2) -0.015(2)
C1 0.037(2) 0.066(3) 0.041(2) 0.008(2) 0.0034(15) 0.004(2)
C2 0.040(2) 0.072(3) 0.038(2) 0.009(2) 0.0054(15) 0.010(2)
C3 0.037(2) 0.063(3) 0.051(2) 0.006(2) 0.000(2) 0.009(2)
C11 0.087(4) 0.077(3) 0.049(3) 0.012(2) 0.008(2) 0.020(3)
C12 0.095(4) 0.062(3) 0.062(3) 0.004(2) -0.002(3) 0.005(3)
C13 0.060(3) 0.064(3) 0.056(2) 0.014(2) -0.006(2) -0.002(2)
C21 0.123(6) 0.070(4) 0.087(4) 0.041(3) -0.045(4) -0.032(4)
C22 0.139(7) 0.066(4) 0.131(7) 0.044(4) -0.066(6) -0.011(4)
C23 0.108(5) 0.053(3) 0.099(5) 0.013(3) -0.039(4) 0.000(3)
C101 0.043(2) 0.071(3) 0.052(2) 0.016(2) 0.003(2) 0.010(2)
C102 0.039(2) 0.100(4) 0.069(3) 0.022(3) 0.006(2) 0.015(2)
C103 0.041(2) 0.102(4) 0.076(3) 0.019(3) 0.000(2) -0.006(2)
C104 0.059(3) 0.081(4) 0.091(4) -0.002(3) -0.006(3) -0.006(3)
C105 0.047(2) 0.072(3) 0.081(3) -0.008(3) 0.001(2) 0.008(2)
C111 0.134(6) 0.121(6) 0.060(3) 0.017(3) 0.038(4) 0.027(5)
C131 0.071(3) 0.078(4) 0.079(3) 0.023(3) -0.001(3) -0.018(3)
C201 0.044(2) 0.138(5) 0.054(3) 0.030(3) 0.010(2) 0.021(3)
C202 0.054(3) 0.172(7) 0.067(3) 0.029(4) 0.025(3) 0.025(4)
C203 0.078(4) 0.133(5) 0.047(3) 0.018(3) 0.027(2) 0.013(3)
C204 0.076(3) 0.148(6) 0.040(2) 0.022(3) 0.004(2) 0.019(4)
C205 0.051(3) 0.128(5) 0.046(2) 0.016(3) 0.003(2) 0.020(3)
C211 0.154(7) 0.140(7) 0.100(5) 0.084(5) -0.041(5) -0.050(5)
C231 0.128(6) 0.095(5) 0.138(7) 0.015(5) -0.013(5) 0.047(5)
C301 0.055(2) 0.078(3) 0.052(2) 0.006(2) 0.005(2) 0.018(2)
C302 0.068(3) 0.082(4) 0.071(3) -0.009(3) -0.002(3) 0.029(3)
C303 0.068(3) 0.065(3) 0.109(5) 0.002(3) -0.012(3) 0.016(3)
C304 0.061(3) 0.073(3) 0.099(4) 0.026(3) -0.008(3) 0.003(2)
C305 0.049(2) 0.072(3) 0.068(3) 0.020(2) 0.001(2) 0.004(2)
B 0.075(4) 0.083(4) 0.060(3) 0.034(3) 0.005(3) -0.014(3)
C1A 0.056(7) 0.056(6) 0.081(6) 0.029(5) 0.011(5) 0.009(5)
C2A 0.079(8) 0.059(8) 0.115(10) 0.033(7) -0.002(6) -0.008(6)
C1B 0.054(7) 0.059(9) 0.080(7) 0.038(6) -0.003(5) -0.005(6)
C2B 0.043(7) 0.101(10) 0.135(12) 0.075(9) 0.010(6) -0.006(6)
O 0.054(2) 0.085(2) 0.061(2) 0.031(2) -0.0019(14) -0.017(2)

loop_
_atom_site_label
_atom_site_type_symbol
_atom_site_fract_x
_atom_site_fract_y
_atom_site_fract_z
_atom_site_U_iso_or_equiv
_atom_site_thermal_displace_type
_atom_site_occupancy
_atom_site_calc_flag
_atom_site_refinement_flags
_atom_site_disorder_group
Re Re 0.22476(2) 0.23076(2) 0.256207(11) 0.05255(7) Uani 1 d . .
P P 0.33411(10) 0.15053(11) 0.35950(7) 0.0469(2) Uani 1 d . .
N1 N 0.1921(4) 0.0702(4) 0.1249(2) 0.0551(8) Uani 1 d . .
N2 N 0.1794(5) 0.3383(4) 0.1624(3) 0.0720(11) Uani 1 d . .
N11 N 0.2730(4) 0.0937(4) 0.0551(3) 0.0620(9) Uani 1 d . .
N21 N 0.2575(5) 0.3241(4) 0.0863(3) 0.0779(13) Uani 1 d . .
C1 C 0.5202(4) 0.2170(4) 0.3901(3) 0.0507(9) Uani 1 d . .
C2 C 0.2708(4) 0.1757(5) 0.4779(3) 0.0520(10) Uani 1 d . .
C3 C 0.3329(4) -0.0244(4) 0.3209(3) 0.0529(10) Uani 1 d . .
C11 C 0.2464(6) -0.0118(6) -0.0228(3) 0.0722(13) Uani 1 d . .
C12 C 0.1484(6) -0.1010(5) -0.0032(4) 0.0776(15) Uani 1 d . .
H12 H 0.1104(6) -0.1825(5) -0.0440(4) 0.101(21) Uiso 1 calc R .
C13 C 0.1155(5) -0.0481(5) 0.0888(3) 0.0623(11) Uani 1 d . .
C21 C 0.2226(9) 0.3976(6) 0.0347(5) 0.097(2) Uani 1 d . .
C22 C 0.1248(9) 0.4591(7) 0.0798(6) 0.114(3) Uani 1 d . .
H22 H 0.0827(9) 0.5173(7) 0.0605(6) 0.103(21) Uiso 1 calc R .
C23 C 0.0975(7) 0.4211(5) 0.1598(5) 0.092(2) Uani 1 d . .
C101 C 0.6215(4) 0.1426(5) 0.3685(3) 0.0562(10) Uani 1 d . .
H101 H 0.5968(4) 0.0538(5) 0.3397(3) 0.095(5) Uiso 1 calc R .
C102 C 0.7608(5) 0.2005(6) 0.3898(4) 0.0698(13) Uani 1 d . .
H102 H 0.8283(5) 0.1499(6) 0.3746(4) 0.095(5) Uiso 1 calc R .
C103 C 0.7990(5) 0.3301(6) 0.4325(4) 0.0771(15) Uani 1 d . .
H103 H 0.8920(5) 0.3682(6) 0.4455(4) 0.095(5) Uiso 1 calc R .
C104 C 0.6998(6) 0.4036(6) 0.4561(5) 0.086(2) Uani 1 d . .
H104 H 0.7251(6) 0.4918(6) 0.4871(5) 0.095(5) Uiso 1 calc R .
C105 C 0.5619(5) 0.3478(5) 0.4342(4) 0.0740(14) Uani 1 d . .
H105 H 0.4956(5) 0.3995(5) 0.4496(4) 0.095(5) Uiso 1 calc R .
C111 C 0.3200(8) -0.0145(8) -0.1108(4) 0.106(2) Uani 1 d . .
H11A H 0.3835(8) 0.0657(8) -0.1005(4) 0.245(24) Uiso 1 calc R .
H11B H 0.2537(8) -0.0264(8) -0.1624(4) 0.245(24) Uiso 1 calc R .
H11C H 0.3698(8) -0.0845(8) -0.1256(4) 0.245(24) Uiso 1 calc R .
C131 C 0.0174(6) -0.1068(6) 0.1450(4) 0.081(2) Uani 1 d . .
H13A H 0.0171(6) -0.0460(6) 0.2066(4) 0.245(24) Uiso 1 calc R .
H13B H 0.0451(6) -0.1832(6) 0.1513(4) 0.245(24) Uiso 1 calc R .
H13C H -0.0738(6) -0.1291(6) 0.1137(4) 0.245(24) Uiso 1 calc R .
C201 C 0.1345(5) 0.1835(7) 0.4917(3) 0.078(2) Uani 1 d . .
H201 H 0.0750(5) 0.1791(7) 0.4409(3) 0.095(5) Uiso 1 calc R .
C202 C 0.0843(6) 0.1977(8) 0.5800(4) 0.099(2) Uani 1 d . .
H202 H -0.0085(6) 0.2011(8) 0.5874(4) 0.095(5) Uiso 1 calc R .
C203 C 0.1688(6) 0.2067(7) 0.6555(4) 0.088(2) Uani 1 d . .
H203 H 0.1351(6) 0.2179(7) 0.7149(4) 0.095(5) Uiso 1 calc R .
C204 C 0.3042(6) 0.1992(7) 0.6434(3) 0.090(2) Uani 1 d . .
H204 H 0.3629(6) 0.2037(7) 0.6946(3) 0.095(5) Uiso 1 calc R .
C205 C 0.3551(5) 0.1849(6) 0.5556(3) 0.077(2) Uani 1 d . .
H205 H 0.4481(5) 0.1814(6) 0.5490(3) 0.095(5) Uiso 1 calc R .
C211 C 0.2923(9) 0.4043(8) -0.0527(5) 0.131(3) Uani 1 d . .
H21A H 0.3577(9) 0.3473(8) -0.0649(5) 0.273(28) Uiso 1 calc R .
H21B H 0.3395(9) 0.4912(8) -0.0439(5) 0.273(28) Uiso 1 calc R .
H21C H 0.2243(9) 0.3786(8) -0.1054(5) 0.273(28) Uiso 1 calc R .
C231 C 0.0001(9) 0.4605(8) 0.2348(6) 0.122(3) Uani 1 d . .
H23A H 0.0069(9) 0.4157(8) 0.2805(6) 0.273(28) Uiso 1 calc R .
H23B H -0.0928(9) 0.4390(8) 0.2064(6) 0.273(28) Uiso 1 calc R .
H23C H 0.0240(9) 0.5521(8) 0.2655(6) 0.273(28) Uiso 1 calc R .
C301 C 0.3647(5) -0.0787(5) 0.2280(3) 0.0639(12) Uani 1 d . .
H301 H 0.3864(5) -0.0266(5) 0.1894(3) 0.095(5) Uiso 1 calc R .
C302 C 0.3637(6) -0.2092(6) 0.1938(4) 0.079(2) Uani 1 d . .
H302 H 0.3862(6) -0.2449(6) 0.1323(4) 0.095(5) Uiso 1 calc R .
C303 C 0.3298(6) -0.2871(6) 0.2498(5) 0.086(2) Uani 1 d . .
H303 H 0.3289(6) -0.3754(6) 0.2259(5) 0.095(5) Uiso 1 calc R .
C304 C 0.2975(5) -0.2354(6) 0.3406(5) 0.0792(15) Uani 1 d . .
H304 H 0.2748(5) -0.2884(6) 0.3785(5) 0.095(5) Uiso 1 calc R .
C305 C 0.2986(5) -0.1047(5) 0.3759(4) 0.0646(12) Uani 1 d . .
H305 H 0.2760(5) -0.0701(5) 0.4375(4) 0.095(5) Uiso 1 calc R .
B B 0.3588(7) 0.2293(6) 0.0797(4) 0.074(2) Uani 1 d . .
H0 H 0.4305(7) 0.2378(6) 0.0362(4) 0.066(14) Uiso 1 calc R .
C1A C 0.5585(11) 0.3294(11) 0.2055(7) 0.063(3) Uani 0.53(2) d P 1
H1A1 H 0.6155(11) 0.3084(11) 0.1527(7) 0.066(15) Uiso 0.53(2) calc PR 1
H1A2 H 0.5983(11) 0.3085(11) 0.2580(7) 0.066(15) Uiso 0.53(2) calc PR 1
C2A C 0.5486(14) 0.4690(14) 0.2334(10) 0.085(4) Uani 0.53(2) d P 1
H2A1 H 0.6395(14) 0.5210(14) 0.2511(10) 0.109(18) Uiso 0.53(2) calc PR 1
H2A2 H 0.4926(14) 0.4882(14) 0.2860(10) 0.109(18) Uiso 0.53(2) calc PR 1
H2A3 H 0.5074(14) 0.4875(14) 0.1811(10) 0.109(18) Uiso 0.53(2) calc PR 1
C1B C 0.5060(13) 0.3920(15) 0.2135(9) 0.063(4) Uani 0.47(2) d P 2
H1B1 H 0.4799(13) 0.4476(15) 0.1790(9) 0.066(15) Uiso 0.47(2) calc PR 2
H1B2 H 0.4985(13) 0.4317(15) 0.2804(9) 0.066(15) Uiso 0.47(2) calc PR 2
C2B C 0.6486(12) 0.3693(14) 0.1953(11) 0.087(5) Uani 0.47(2) d P 2
H2B1 H 0.7122(12) 0.4505(14) 0.2150(11) 0.109(18) Uiso 0.47(2) calc PR 2
H2B2 H 0.6531(12) 0.3282(14) 0.1290(11) 0.109(18) Uiso 0.47(2) calc PR 2
H2B3 H 0.6724(12) 0.3146(14) 0.2303(11) 0.109(18) Uiso 0.47(2) calc PR 2
O O 0.4149(3) 0.2573(3) 0.1783(2) 0.0683(9) Uani 1 d . .
H1 H 0.3092 0.3692 0.3303 0.050 Uiso 1 d . .
H2 H 0.0562 0.2103 0.2432 0.050 Uiso 1 d . .
H3 H 0.1132 0.1272 0.2911 0.050 Uiso 1 d . .
H4 H 0.1565 0.3235 0.3456 0.050 Uiso 1 d . .

loop_
_atom_type_symbol
_atom_type_description
_atom_type_scat_dispersion_real
_atom_type_scat_dispersion_imag
_atom_type_scat_source
H H 0.0000 0.0000 'International Tables Vol C Tables 4.2.6.8 and 6.1.1.4'
C C 0.0033 0.0016 'International Tables Vol C Tables 4.2.6.8 and 6.1.1.4'
N N 0.0061 0.0033 'International Tables Vol C Tables 4.2.6.8 and 6.1.1.4'
O O 0.0106 0.0060 'International Tables Vol C Tables 4.2.6.8 and 6.1.1.4'
B B 0.0013 0.0007 'International Tables Vol C Tables 4.2.6.8 and 6.1.1.4'
P P 0.1023 0.0942 'International Tables Vol C Tables 4.2.6.8 and 6.1.1.4'
Re Re -1.0185 7.2310 'International Tables Vol C Tables 4.2.6.8 and 6.1.1.4'

loop_
_geom_angle_atom_site_label_1
_geom_angle_atom_site_label_2
_geom_angle_atom_site_label_3
_geom_angle
N2 Re N1 82.46(15)
N2 Re O 74.0(2)
N1 Re O 73.87(13)
N2 Re P 163.98(12)
N1 Re P 103.06(10)
O Re P 92.87(9)
N2 Re H1 87.90(11)
N1 Re H1 154.44(9)
O Re H1 80.74(9)
P Re H1 80.78(3)
N2 Re H2 73.73(13)
N1 Re H2 82.21(9)
O Re H2 141.87(8)
P Re H2 121.64(3)
H1 Re H2 117.699(12)
N2 Re H3 126.65(12)
N1 Re H3 81.56(9)
O Re H3 145.53(10)
P Re H3 69.32(3)
H1 Re H3 122.617(13)
H2 Re H3 53.837(7)
N2 Re H4 92.73(13)
N1 Re H4 148.04(9)
O Re H4 135.14(9)
P Re H4 90.20(3)
H1 Re H4 55.649(8)
H2 Re H4 66.200(9)
H3 Re H4 76.127(11)
C3 P C2 101.8(2)
C3 P C1 101.4(2)
C2 P C1 100.8(2)
C3 P Re 116.76(14)
C2 P Re 117.30(14)
C1 P Re 116.12(15)
C13 N1 N11 107.0(4)
C13 N1 Re 139.5(3)
N11 N1 Re 113.5(3)
C23 N2 N21 108.5(5)
C23 N2 Re 137.0(5)
N21 N2 Re 114.4(3)
C11 N11 N1 108.9(4)
C11 N11 B 136.0(4)
N1 N11 B 114.9(4)
C21 N21 N2 109.0(6)
C21 N21 B 136.5(6)
N2 N21 B 114.4(4)
C105 C1 C101 117.7(4)
C105 C1 P 118.9(3)
C101 C1 P 123.3(3)
C205 C2 C201 117.2(4)
C205 C2 P 122.3(3)
C201 C2 P 120.6(3)
C305 C3 C301 118.6(5)
C305 C3 P 124.6(4)
C301 C3 P 116.7(4)
N11 C11 C12 107.8(4)
N11 C11 C111 120.9(5)
C12 C11 C111 131.3(5)
C11 C12 C13 107.3(5)
C11 C12 H12 126.3(3)
C13 C12 H12 126.3(3)
N1 C13 C12 108.9(5)
N1 C13 C131 122.0(4)
C12 C13 C131 129.0(5)
C22 C21 N21 106.8(7)
C22 C21 C211 131.5(7)
N21 C21 C211 121.7(8)
C21 C22 C23 108.8(6)
C21 C22 H22 125.6(4)
C23 C22 H22 125.6(5)
N2 C23 C22 106.9(7)
N2 C23 C231 122.2(6)
C22 C23 C231 131.0(7)
C1 C101 C102 120.2(5)
C1 C101 H101 119.9(3)
C102 C101 H101 119.9(3)
C103 C102 C101 120.7(5)
C103 C102 H102 119.6(3)
C101 C102 H102 119.6(3)
C102 C103 C104 119.5(5)
C102 C103 H103 120.3(3)
C104 C103 H103 120.3(3)
C103 C104 C105 120.3(5)
C103 C104 H104 119.9(3)
C105 C104 H104 119.9(3)
C1 C105 C104 121.6(5)
C1 C105 H105 119.2(2)
C104 C105 H105 119.2(3)
C11 C111 H11A 109.5(4)
C11 C111 H11B 109.5(4)
H11A C111 H11B 109.5
C11 C111 H11C 109.5(4)
H11A C111 H11C 109.5
H11B C111 H11C 109.5
C13 C131 H13A 109.5(3)
C13 C131 H13B 109.5(3)
H13A C131 H13B 109.5
C13 C131 H13C 109.5(3)
H13A C131 H13C 109.5
H13B C131 H13C 109.5
C2 C201 C202 121.1(5)
C2 C201 H201 119.5(3)
C202 C201 H201 119.5(3)
C203 C202 C201 120.8(5)
C203 C202 H202 119.6(3)
C201 C202 H202 119.6(3)
C202 C203 C204 118.9(5)
C202 C203 H203 120.5(3)
C204 C203 H203 120.5(3)
C203 C204 C205 120.6(5)
C203 C204 H204 119.7(3)
C205 C204 H204 119.7(3)
C2 C205 C204 121.3(5)
C2 C205 H205 119.4(3)
C204 C205 H205 119.4(3)
C21 C211 H21A 109.5(5)
C21 C211 H21B 109.5(4)
H21A C211 H21B 109.5
C21 C211 H21C 109.5(4)
H21A C211 H21C 109.5
H21B C211 H21C 109.5
C23 C231 H23A 109.5(4)
C23 C231 H23B 109.5(4)
H23A C231 H23B 109.5
C23 C231 H23C 109.5(4)
H23A C231 H23C 109.5
H23B C231 H23C 109.5
C302 C301 C3 119.9(5)
C302 C301 H301 120.0(3)
C3 C301 H301 120.0(3)
C303 C302 C301 120.5(5)
C303 C302 H302 119.8(3)
C301 C302 H302 119.8(3)
C304 C303 C302 120.2(5)
C304 C303 H303 119.9(4)
C302 C303 H303 119.9(3)
C303 C304 C305 119.9(6)
C303 C304 H304 120.1(4)
C305 C304 H304 120.1(4)
C304 C305 C3 120.8(5)
C304 C305 H305 119.6(4)
C3 C305 H305 119.6(3)
O B N11 104.4(4)
O B N21 104.4(5)
N11 B N21 107.6(4)
O B H0 113.2(3)
N11 B H0 113.2(3)
N21 B H0 113.2(3)
O C1A C2A 105.6(10)
O C1A H1A1 110.6(4)
C2A C1A H1A1 110.6(7)
O C1A H1A2 110.6(5)
C2A C1A H1A2 110.6(7)
H1A1 C1A H1A2 108.7
C1A C2A H2A1 109.5(7)
C1A C2A H2A2 109.5(7)
H2A1 C2A H2A2 109.5
C1A C2A H2A3 109.5(7)
H2A1 C2A H2A3 109.5
H2A2 C2A H2A3 109.5
C2B C1B O 104.6(12)
C2B C1B H1B1 110.8(7)
O C1B H1B1 110.8(5)
C2B C1B H1B2 110.8(8)
O C1B H1B2 110.8(5)
H1B1 C1B H1B2 108.9
C1B C2B H2B1 109.5(9)
C1B C2B H2B2 109.5(8)
H2B1 C2B H2B2 109.5
C1B C2B H2B3 109.5(7)
H2B1 C2B H2B3 109.5
H2B2 C2B H2B3 109.5
C1A O B 118.2(5)
B O C1B 110.7(5)
C1A O Re 134.8(5)
B O Re 103.3(3)
C1B O Re 115.0(6)

loop_
_geom_bond_atom_site_label_1
_geom_bond_atom_site_label_2
_geom_bond_distance
Re N2 2.167(4)
Re N1 2.183(4)
Re O 2.246(3)
Re P 2.3185(11)
Re H1 1.6595(2)
Re H2 1.6365(2)
Re H3 1.6506(2)
Re H4 1.6530(2)
P C3 1.840(5)
P C2 1.839(4)
P C1 1.845(4)
N1 C13 1.336(6)
N1 N11 1.379(5)
N2 C23 1.329(8)
N2 N21 1.368(7)
N11 C11 1.357(6)
N11 B 1.520(7)
N21 C21 1.349(7)
N21 B 1.551(9)
C1 C105 1.378(6)
C1 C101 1.384(6)
C2 C205 1.376(6)
C2 C201 1.377(6)
C3 C305 1.382(7)
C3 C301 1.398(6)
C11 C12 1.355(8)
C11 C111 1.505(8)
C12 C13 1.389(7)
C12 H12 0.93
C13 C131 1.480(7)
C21 C22 1.350(11)
C21 C211 1.498(11)
C22 C23 1.391(11)
C22 H22 0.93
C23 C231 1.502(11)
C101 C102 1.396(6)
C101 H101 0.93
C102 C103 1.361(8)
C102 H102 0.93
C103 C104 1.363(8)
C103 H103 0.93
C104 C105 1.379(7)
C104 H104 0.93
C105 H105 0.93
C111 H11A 0.96
C111 H11B 0.96
C111 H11C 0.96
C131 H13A 0.96
C131 H13B 0.96
C131 H13C 0.96
C201 C202 1.387(7)
C201 H201 0.93
C202 C203 1.353(8)
C202 H202 0.93
C203 C204 1.364(8)
C203 H203 0.93
C204 C205 1.382(7)
C204 H204 0.93
C205 H205 0.93
C211 H21A 0.96
C211 H21B 0.96
C211 H21C 0.96
C231 H23A 0.96
C231 H23B 0.96
C231 H23C 0.96
C301 C302 1.375(7)
C301 H301 0.93
C302 C303 1.372(9)
C302 H302 0.93
C303 C304 1.368(9)
C303 H303 0.93
C304 C305 1.378(8)
C304 H304 0.93
C305 H305 0.93
B O 1.478(6)
B H0 0.98
C1A O 1.480(11)
C1A C2A 1.49(2)
C1A H1A1 0.97
C1A H1A2 0.97
C2A H2A1 0.96
C2A H2A2 0.96
C2A H2A3 0.96
C1B C2B 1.49(2)
C1B O 1.530(15)
C1B H1B1 0.97
C1B H1B2 0.97
C2B H2B1 0.96
C2B H2B2 0.96
C2B H2B3 0.96
